data_7133356
loop_
_publ_author_name
'Zacharias, Harie'
'Begum, Ayesha'
'Han, Jianhua'
'Bartholome, Tyler A.'
'Marder, Todd B.'
'Martin, Caleb D.'

_publ_section_title
;
 Synthesis of phenanthrylboroles and formal nitrene insertion to access
 azaborapyrenes.
;
_journal_issue 66
_journal_name_full 'Chemical communications (Cambridge, England)'
_journal_page_first 8740
_journal_page_last 8743
_journal_paper_doi 10.1039/d4cc02863e
_journal_volume 60
_journal_year 2024
_chemical_formula_moiety C21H15BClN
_chemical_formula_sum 'C21 H15 B Cl N'
_chemical_formula_weight 327.60
_chemical_name_systematic 3Ph
_space_group_crystal_system orthorhombic
_space_group_IT_number 19
_space_group_name_Hall 'P 2ac 2ab'
_space_group_name_H-M_alt 'P 21 21 21'
_atom_sites_solution_hydrogens geom
_atom_sites_solution_primary direct
_audit_creation_method SHELXL-2018/3
_audit_update_record
;
2024-05-24 deposited with the CCDC.	2024-07-16 downloaded from the CCDC.
;
_cell_angle_alpha 90
_cell_angle_beta 90
_cell_angle_gamma 90
_cell_formula_units_Z 4
_cell_length_a 5.4556(3)
_cell_length_b 16.6414(13)
_cell_length_c 17.5759(13)
_cell_measurement_reflns_used 9984
_cell_measurement_temperature 150(2)
_cell_measurement_theta_max 27.08
_cell_measurement_theta_min 2.45
_cell_volume 1595.70(19)
_computing_cell_refinement 'Bruker SAINT'
_computing_data_collection 'Bruker APEX2'
_computing_data_reduction 'Bruker SAINT'
_computing_molecular_graphics 'Bruker SHELXTL'
_computing_publication_material 'Bruker SHELXTL'
_computing_structure_refinement 'SHELXL-2018/3 (Sheldrick, 2018)'
_computing_structure_solution 'SHELXS-97 (Sheldrick 2008)'
_diffrn_ambient_temperature 150(2)
_diffrn_measured_fraction_theta_full 0.995
_diffrn_measured_fraction_theta_max 0.996
_diffrn_measurement_device_type 'Bruker APEX-II CCD'
_diffrn_measurement_method '\f and \w scans'
_diffrn_radiation_type MoK\a
_diffrn_radiation_wavelength 0.71073
_diffrn_reflns_av_R_equivalents 0.0537
_diffrn_reflns_av_unetI/netI 0.0214
_diffrn_reflns_Laue_measured_fraction_full 0.995
_diffrn_reflns_Laue_measured_fraction_max 0.996
_diffrn_reflns_limit_h_max 6
_diffrn_reflns_limit_h_min -6
_diffrn_reflns_limit_k_max 21
_diffrn_reflns_limit_k_min -21
_diffrn_reflns_limit_l_max 22
_diffrn_reflns_limit_l_min -22
_diffrn_reflns_number 43931
_diffrn_reflns_point_group_measured_fraction_full 0.997
_diffrn_reflns_point_group_measured_fraction_max 0.997
_diffrn_reflns_theta_full 25.242
_diffrn_reflns_theta_max 26.728
_diffrn_reflns_theta_min 2.621
_exptl_absorpt_coefficient_mu 0.239
_exptl_absorpt_correction_T_max 0.932
_exptl_absorpt_correction_T_min 0.861
_exptl_absorpt_correction_type multi-scan
_exptl_absorpt_process_details SADabs
_exptl_crystal_colour colourless
_exptl_crystal_density_diffrn 1.364
_exptl_crystal_description needle
_exptl_crystal_F_000 680
_exptl_crystal_recrystallization_method 'Vapor diffusion of Chloroform into Toluene'
_exptl_crystal_size_max 0.399
_exptl_crystal_size_mid 0.071
_exptl_crystal_size_min 0.059
_refine_diff_density_max 0.230
_refine_diff_density_min -0.254
_refine_diff_density_rms 0.040
_refine_ls_abs_structure_details
; 
 Flack x determined using 1280 quotients [(I+)-(I-)]/[(I+)+(I-)] 
 (Parsons, Flack and Wagner, Acta Cryst. B69 (2013) 249-259). 
;
_refine_ls_abs_structure_Flack 0.02(2)
_refine_ls_extinction_method none
_refine_ls_goodness_of_fit_ref 1.122
_refine_ls_hydrogen_treatment constr
_refine_ls_matrix_type full
_refine_ls_number_parameters 217
_refine_ls_number_reflns 3377
_refine_ls_number_restraints 0
_refine_ls_restrained_S_all 1.122
_refine_ls_R_factor_all 0.0376
_refine_ls_R_factor_gt 0.0352
_refine_ls_shift/su_max 0.001
_refine_ls_shift/su_mean 0.000
_refine_ls_structure_factor_coef Fsqd
_refine_ls_weighting_details 'w=1/[\s^2^(Fo^2^)+(0.0409P)^2^+0.5194P] where P=(Fo^2^+2Fc^2^)/3'
_refine_ls_weighting_scheme calc
_refine_ls_wR_factor_gt 0.0854
_refine_ls_wR_factor_ref 0.0869
_reflns_Friedel_coverage 0.712
_reflns_Friedel_fraction_full 0.999
_reflns_Friedel_fraction_max 0.999
_reflns_number_gt 3222
_reflns_number_total 3377
_reflns_threshold_expression 'I > 2\s(I)'
_cod_data_source_file d4cc02863e2.cif
_cod_data_source_block 3Ph
_cod_depositor_comments
;
The following automatic conversions were performed:

data item '_exptl_absorpt_correction_type' value 'MULTI-SCAN' was
changed to 'multi-scan' in accordance with the
/home/data/users/saulius/crontab/automatic-downloads/rss-feeds/RSC/lib/dictionaries/cif_core.dic
dictionary named 'cif_core.dic' version 2.4.2 last updated on
2011-04-26.

data item '_atom_sites_solution_primary' value 'DIRECT METHODS' was
changed to 'direct'.

Automatic conversion script
Id: cif_fix_values 8170 2020-07-09 18:12:32Z antanas 

 Adding full bibliography for 7133355--7133356.cif.
;
_cod_database_code 7133356
_shelx_shelxl_version_number 2018/3
_shelx_space_group_comment
; 
The symmetry employed for this shelxl refinement is uniquely defined 
by the following loop, which should always be used as a source of 
symmetry information in preference to the above space-group names. 
They are only intended as comments. 
;
_shelx_estimated_absorpt_t_min 0.911
_shelx_estimated_absorpt_t_max 0.986

loop_
_space_group_symop_operation_xyz
'x, y, z'
'-x+1/2, -y, z+1/2'
'-x, y+1/2, -z+1/2'
'x+1/2, -y+1/2, -z'

loop_
_atom_site_label
_atom_site_type_symbol
_atom_site_fract_x
_atom_site_fract_y
_atom_site_fract_z
_atom_site_U_iso_or_equiv
_atom_site_adp_type
_atom_site_occupancy
_atom_site_site_symmetry_order
_atom_site_calc_flag
_atom_site_refinement_flags_posn
_atom_site_refinement_flags_adp
_atom_site_refinement_flags_occupancy
_atom_site_disorder_assembly
_atom_site_disorder_group
Cl1 Cl 0.99795(13) 0.61612(4) 0.78218(4) 0.03343(17) Uani 1 1 d . . . . .
B1 B 0.8049(5) 0.68459(16) 0.73149(14) 0.0222(5) Uani 1 1 d . . . . .
N1 N 0.8240(4) 0.76774(12) 0.74439(11) 0.0214(4) Uani 1 1 d . . . . .
C2 C 0.4758(4) 0.79252(13) 0.65891(12) 0.0199(5) Uani 1 1 d . . . . .
C4 C 0.6124(5) 0.65174(15) 0.67638(14) 0.0227(5) Uani 1 1 d . . . . .
C3 C 0.4481(4) 0.70837(14) 0.64365(13) 0.0197(5) Uani 1 1 d . . . . .
C1 C 0.6623(4) 0.82231(14) 0.70806(13) 0.0213(5) Uani 1 1 d . . . . .
C9 C 0.2564(4) 0.68116(16) 0.59560(13) 0.0237(5) Uani 1 1 d . . . . .
C10 C 0.2376(5) 0.59851(16) 0.58001(14) 0.0279(6) Uani 1 1 d . . . . .
H10 H 0.108748 0.579729 0.548283 0.033 Uiso 1 1 calc R U . . .
C8 C 0.3106(5) 0.84762(15) 0.62451(13) 0.0235(5) Uani 1 1 d . . . . .
C5 C 0.6808(5) 0.90486(15) 0.72020(14) 0.0276(5) Uani 1 1 d . . . . .
H5 H 0.803654 0.924962 0.753441 0.033 Uiso 1 1 calc R U . . .
C12 C 0.5874(5) 0.57097(16) 0.65737(15) 0.0276(5) Uani 1 1 d . . . . .
H12 H 0.700278 0.533039 0.677485 0.033 Uiso 1 1 calc R U . . .
C7 C 0.3374(5) 0.93042(16) 0.63772(14) 0.0293(6) Uani 1 1 d . . . . .
H7 H 0.228043 0.967435 0.614440 0.035 Uiso 1 1 calc R U . . .
C11 C 0.4013(5) 0.54458(16) 0.60969(15) 0.0299(6) Uani 1 1 d . . . . .
H11 H 0.387458 0.489114 0.597640 0.036 Uiso 1 1 calc R U . . .
C6 C 0.5226(6) 0.95809(14) 0.68455(14) 0.0306(6) Uani 1 1 d . . . . .
H6 H 0.541800 1.014221 0.692384 0.037 Uiso 1 1 calc R U . . .
C13 C 0.1159(5) 0.81732(17) 0.57763(14) 0.0267(5) Uani 1 1 d . . . . .
H13 H 0.003281 0.854113 0.555598 0.032 Uiso 1 1 calc R U . . .
C14 C 0.0886(5) 0.73821(16) 0.56405(14) 0.0268(5) Uani 1 1 d . . . . .
H14 H -0.043391 0.720101 0.533230 0.032 Uiso 1 1 calc R U . . .
C15 C 1.0180(5) 0.80190(14) 0.79313(13) 0.0242(5) Uani 1 1 d . . . . .
H15A H 1.091105 0.848543 0.766522 0.029 Uiso 1 1 calc R U . . .
H15B H 1.148551 0.761116 0.799425 0.029 Uiso 1 1 calc R U . . .
C18 C 1.0320(6) 0.90345(16) 0.98511(15) 0.0343(6) Uani 1 1 d . . . . .
H18 H 1.138939 0.938432 1.012002 0.041 Uiso 1 1 calc R U . . .
C17 C 1.0874(5) 0.88050(15) 0.91133(14) 0.0263(5) Uani 1 1 d . . . . .
H17 H 1.231875 0.900431 0.887803 0.032 Uiso 1 1 calc R U . . .
C16 C 0.9351(4) 0.82884(14) 0.87125(13) 0.0200(5) Uani 1 1 d . . . . .
C19 C 0.8199(6) 0.87525(18) 1.01972(15) 0.0371(7) Uani 1 1 d . . . . .
H19 H 0.781047 0.890863 1.070299 0.044 Uiso 1 1 calc R U . . .
C20 C 0.6662(5) 0.82450(17) 0.98024(15) 0.0316(6) Uani 1 1 d . . . . .
H20 H 0.520673 0.805349 1.003746 0.038 Uiso 1 1 calc R U . . .
C21 C 0.7222(5) 0.80098(15) 0.90612(14) 0.0249(5) Uani 1 1 d . . . . .
H21 H 0.615033 0.765937 0.879384 0.030 Uiso 1 1 calc R U . . .

loop_
_atom_site_aniso_label
_atom_site_aniso_U_11
_atom_site_aniso_U_22
_atom_site_aniso_U_33
_atom_site_aniso_U_23
_atom_site_aniso_U_13
_atom_site_aniso_U_12
Cl1 0.0329(3) 0.0307(3) 0.0367(3) 0.0048(3) -0.0104(3) 0.0062(3)
B1 0.0206(12) 0.0251(13) 0.0209(12) 0.0043(10) 0.0006(10) 0.0047(11)
N1 0.0192(9) 0.0271(10) 0.0179(9) -0.0008(8) -0.0008(7) -0.0010(8)
C2 0.0210(11) 0.0238(11) 0.0148(10) 0.0010(8) 0.0052(9) -0.0001(10)
C4 0.0218(12) 0.0251(12) 0.0212(11) 0.0008(9) 0.0026(9) 0.0009(10)
C3 0.0184(11) 0.0247(11) 0.0159(10) 0.0005(9) 0.0046(8) -0.0006(9)
C1 0.0219(11) 0.0244(11) 0.0176(10) 0.0006(9) 0.0038(9) -0.0007(9)
C9 0.0223(12) 0.0303(13) 0.0186(10) 0.0003(9) 0.0036(9) -0.0031(10)
C10 0.0261(13) 0.0324(14) 0.0252(12) -0.0046(10) -0.0019(10) -0.0073(10)
C8 0.0260(12) 0.0284(12) 0.0161(10) 0.0035(9) 0.0064(9) 0.0050(10)
C5 0.0349(13) 0.0252(12) 0.0229(11) -0.0012(10) 0.0009(11) -0.0034(10)
C12 0.0294(13) 0.0251(12) 0.0285(12) 0.0001(10) 0.0009(11) 0.0034(10)
C7 0.0370(14) 0.0277(13) 0.0233(12) 0.0069(10) 0.0041(11) 0.0085(11)
C11 0.0357(14) 0.0215(12) 0.0327(13) -0.0030(10) 0.0024(11) -0.0045(11)
C6 0.0474(17) 0.0177(11) 0.0265(12) 0.0030(9) 0.0074(13) -0.0022(12)
C13 0.0246(13) 0.0349(14) 0.0206(11) 0.0064(10) 0.0013(10) 0.0062(10)
C14 0.0215(11) 0.0397(14) 0.0193(11) 0.0004(10) -0.0006(9) -0.0009(11)
C15 0.0193(11) 0.0301(12) 0.0233(11) -0.0013(9) -0.0005(10) -0.0026(10)
C18 0.0410(16) 0.0318(14) 0.0300(13) -0.0090(10) -0.0101(12) -0.0009(12)
C17 0.0265(12) 0.0243(12) 0.0281(12) 0.0001(10) -0.0035(10) -0.0015(10)
C16 0.0202(12) 0.0208(11) 0.0191(10) 0.0028(9) -0.0022(8) 0.0012(9)
C19 0.0495(17) 0.0405(16) 0.0212(12) -0.0033(11) 0.0008(12) 0.0151(14)
C20 0.0308(14) 0.0373(14) 0.0265(12) 0.0083(11) 0.0065(11) 0.0071(11)
C21 0.0228(12) 0.0264(13) 0.0256(12) 0.0023(9) -0.0006(10) -0.0023(10)

loop_
_atom_type_symbol
_atom_type_description
_atom_type_scat_dispersion_real
_atom_type_scat_dispersion_imag
_atom_type_scat_source
C C 0.0033 0.0016 'International Tables Vol C Tables 4.2.6.8 and 6.1.1.4'
H H 0.0000 0.0000 'International Tables Vol C Tables 4.2.6.8 and 6.1.1.4'
B B 0.0013 0.0007 'International Tables Vol C Tables 4.2.6.8 and 6.1.1.4'
N N 0.0061 0.0033 'International Tables Vol C Tables 4.2.6.8 and 6.1.1.4'
Cl Cl 0.1484 0.1585 'International Tables Vol C Tables 4.2.6.8 and 6.1.1.4'

loop_
_geom_angle_atom_site_label_1
_geom_angle_atom_site_label_2
_geom_angle_atom_site_label_3
_geom_angle
_geom_angle_site_symmetry_1
_geom_angle_site_symmetry_3
_geom_angle_publ_flag
N1 B1 C4 120.3(2) . . ?
N1 B1 Cl1 120.19(19) . . ?
C4 B1 Cl1 119.45(19) . . ?
B1 N1 C1 120.8(2) . . ?
B1 N1 C15 121.7(2) . . ?
C1 N1 C15 117.44(19) . . ?
C8 C2 C1 119.1(2) . . ?
C8 C2 C3 118.9(2) . . ?
C1 C2 C3 121.9(2) . . ?
C12 C4 C3 118.8(2) . . ?
C12 C4 B1 124.4(2) . . ?
C3 C4 B1 116.9(2) . . ?
C9 C3 C4 119.6(2) . . ?
C9 C3 C2 120.1(2) . . ?
C4 C3 C2 120.3(2) . . ?
C5 C1 N1 121.2(2) . . ?
C5 C1 C2 119.2(2) . . ?
N1 C1 C2 119.7(2) . . ?
C10 C9 C3 118.8(2) . . ?
C10 C9 C14 121.8(2) . . ?
C3 C9 C14 119.4(2) . . ?
C11 C10 C9 121.3(2) . . ?
C7 C8 C2 119.8(2) . . ?
C7 C8 C13 121.1(2) . . ?
C2 C8 C13 119.1(2) . . ?
C6 C5 C1 121.0(2) . . ?
C11 C12 C4 121.5(2) . . ?
C6 C7 C8 120.1(2) . . ?
C10 C11 C12 120.0(2) . . ?
C7 C6 C5 120.8(2) . . ?
C14 C13 C8 121.8(2) . . ?
C13 C14 C9 120.6(2) . . ?
N1 C15 C16 115.2(2) . . ?
C17 C18 C19 119.9(3) . . ?
C18 C17 C16 121.0(2) . . ?
C17 C16 C21 118.8(2) . . ?
C17 C16 C15 117.7(2) . . ?
C21 C16 C15 123.4(2) . . ?
C20 C19 C18 119.6(2) . . ?
C19 C20 C21 120.6(3) . . ?
C16 C21 C20 120.0(2) . . ?

loop_
_geom_bond_atom_site_label_1
_geom_bond_atom_site_label_2
_geom_bond_distance
_geom_bond_site_symmetry_2
_geom_bond_publ_flag
Cl1 B1 1.789(3) . ?
B1 N1 1.406(3) . ?
B1 C4 1.530(4) . ?
N1 C1 1.418(3) . ?
N1 C15 1.476(3) . ?
C2 C8 1.421(3) . ?
C2 C1 1.424(3) . ?
C2 C3 1.434(3) . ?
C4 C12 1.392(4) . ?
C4 C3 1.422(3) . ?
C3 C9 1.418(3) . ?
C1 C5 1.394(3) . ?
C9 C10 1.406(4) . ?
C9 C14 1.431(4) . ?
C10 C11 1.370(4) . ?
C8 C7 1.405(4) . ?
C8 C13 1.436(4) . ?
C5 C6 1.386(4) . ?
C12 C11 1.388(4) . ?
C7 C6 1.382(4) . ?
C13 C14 1.346(4) . ?
C15 C16 1.513(3) . ?
C18 C17 1.385(4) . ?
C18 C19 1.389(4) . ?
C17 C16 1.388(3) . ?
C16 C21 1.393(3) . ?
C19 C20 1.378(4) . ?
C20 C21 1.394(4) . ?

loop_
_geom_torsion_atom_site_label_1
_geom_torsion_atom_site_label_2
_geom_torsion_atom_site_label_3
_geom_torsion_atom_site_label_4
_geom_torsion
_geom_torsion_site_symmetry_1
_geom_torsion_site_symmetry_2
_geom_torsion_site_symmetry_3
_geom_torsion_site_symmetry_4
_geom_torsion_publ_flag
C4 B1 N1 C1 1.4(3) . . . . ?
Cl1 B1 N1 C1 -176.20(17) . . . . ?
C4 B1 N1 C15 -175.8(2) . . . . ?
Cl1 B1 N1 C15 6.5(3) . . . . ?
N1 B1 C4 C12 176.9(2) . . . . ?
Cl1 B1 C4 C12 -5.5(3) . . . . ?
N1 B1 C4 C3 -3.9(3) . . . . ?
Cl1 B1 C4 C3 173.79(17) . . . . ?
C12 C4 C3 C9 3.0(3) . . . . ?
B1 C4 C3 C9 -176.3(2) . . . . ?
C12 C4 C3 C2 -176.9(2) . . . . ?
B1 C4 C3 C2 3.8(3) . . . . ?
C8 C2 C3 C9 -0.7(3) . . . . ?
C1 C2 C3 C9 178.7(2) . . . . ?
C8 C2 C3 C4 179.1(2) . . . . ?
C1 C2 C3 C4 -1.5(3) . . . . ?
B1 N1 C1 C5 -179.7(2) . . . . ?
C15 N1 C1 C5 -2.3(3) . . . . ?
B1 N1 C1 C2 1.1(3) . . . . ?
C15 N1 C1 C2 178.4(2) . . . . ?
C8 C2 C1 C5 -1.0(3) . . . . ?
C3 C2 C1 C5 179.6(2) . . . . ?
C8 C2 C1 N1 178.2(2) . . . . ?
C3 C2 C1 N1 -1.1(3) . . . . ?
C4 C3 C9 C10 -1.5(3) . . . . ?
C2 C3 C9 C10 178.3(2) . . . . ?
C4 C3 C9 C14 178.8(2) . . . . ?
C2 C3 C9 C14 -1.4(3) . . . . ?
C3 C9 C10 C11 -0.6(4) . . . . ?
C14 C9 C10 C11 179.1(2) . . . . ?
C1 C2 C8 C7 1.7(3) . . . . ?
C3 C2 C8 C7 -178.9(2) . . . . ?
C1 C2 C8 C13 -177.3(2) . . . . ?
C3 C2 C8 C13 2.1(3) . . . . ?
N1 C1 C5 C6 179.9(2) . . . . ?
C2 C1 C5 C6 -0.8(4) . . . . ?
C3 C4 C12 C11 -2.3(4) . . . . ?
B1 C4 C12 C11 176.9(2) . . . . ?
C2 C8 C7 C6 -0.5(4) . . . . ?
C13 C8 C7 C6 178.4(2) . . . . ?
C9 C10 C11 C12 1.3(4) . . . . ?
C4 C12 C11 C10 0.2(4) . . . . ?
C8 C7 C6 C5 -1.3(4) . . . . ?
C1 C5 C6 C7 2.0(4) . . . . ?
C7 C8 C13 C14 179.6(2) . . . . ?
C2 C8 C13 C14 -1.4(3) . . . . ?
C8 C13 C14 C9 -0.7(4) . . . . ?
C10 C9 C14 C13 -177.6(2) . . . . ?
C3 C9 C14 C13 2.1(4) . . . . ?
B1 N1 C15 C16 -104.4(3) . . . . ?
C1 N1 C15 C16 78.3(3) . . . . ?
C19 C18 C17 C16 -0.6(4) . . . . ?
C18 C17 C16 C21 0.9(4) . . . . ?
C18 C17 C16 C15 -175.6(2) . . . . ?
N1 C15 C16 C17 -162.7(2) . . . . ?
N1 C15 C16 C21 21.0(3) . . . . ?
C17 C18 C19 C20 0.1(4) . . . . ?
C18 C19 C20 C21 0.3(4) . . . . ?
C17 C16 C21 C20 -0.5(4) . . . . ?
C15 C16 C21 C20 175.7(2) . . . . ?
C19 C20 C21 C16 0.0(4) . . . . ?
